data_2243250
loop_
_publ_author_name
'Klein, Wilhelm'

_publ_section_title
;
 Crystal structure of strontium thiosulfate monohydrate
;
_journal_coeditor_code WM5535
_journal_issue 2
_journal_name_full 'Acta Crystallographica Section E'
_journal_page_first 197
_journal_page_last 200
_journal_paper_doi 10.1107/S2056989020000353
_journal_volume 76
_journal_year 2020
_chemical_formula_iupac 'Sr S2 O3, H2 O'
_chemical_formula_moiety 'O3 S2, H2 O, Sr'
_chemical_formula_sum 'H2 O4 S2 Sr'
_chemical_formula_weight 217.76
_chemical_name_systematic
;
Strontium thiosulfate monohydrate
;
_space_group_crystal_system triclinic
_space_group_IT_number 2
_space_group_name_Hall '-P 1'
_space_group_name_H-M_alt 'P -1'
_atom_sites_solution_hydrogens difmap
_atom_sites_solution_primary direct
_atom_sites_solution_secondary difmap
_audit_creation_method SHELXL-2014/7
_cell_angle_alpha 84.889(2)
_cell_angle_beta 87.284(2)
_cell_angle_gamma 80.785(2)
_cell_formula_units_Z 2
_cell_length_a 4.6858(2)
_cell_length_b 5.9178(3)
_cell_length_c 9.0167(4)
_cell_measurement_reflns_used 7034
_cell_measurement_temperature 297(2)
_cell_measurement_theta_max 30.5585
_cell_measurement_theta_min 2.2690
_cell_volume 245.68(2)
_computing_cell_refinement
;
SAINT (Bruker, 2015)
;
_computing_data_collection
;
APEX3 (Bruker, 2015)
;
_computing_data_reduction
;
SAINT (Bruker, 2015)
;
_computing_molecular_graphics
;
DIAMOND (Brandenburg & Putz, 2012)
;
_computing_publication_material
;
publCIF (Westrip, 2010)
;
_computing_structure_refinement
;
SHELXL2014 (Sheldrick, 2015)
;
_computing_structure_solution
;
SHELXS97 (Sheldrick, 2008)
;
_diffrn_ambient_temperature 297(2)
_diffrn_detector 'CCD plate'
_diffrn_detector_area_resol_mean 16
_diffrn_measured_fraction_theta_full 1.000
_diffrn_measured_fraction_theta_max 0.999
_diffrn_measurement_device '\k-geometry diffractometer'
_diffrn_measurement_device_type 'Bruker APEXII CCD'
_diffrn_measurement_method '\f- and \w-rotation'
_diffrn_radiation_monochromator 'MONTEL optic'
_diffrn_radiation_source 'rotating anode FR591'
_diffrn_radiation_type MoK\a
_diffrn_radiation_wavelength 0.71073
_diffrn_reflns_av_R_equivalents 0.0540
_diffrn_reflns_av_unetI/netI 0.0320
_diffrn_reflns_limit_h_max 6
_diffrn_reflns_limit_h_min -6
_diffrn_reflns_limit_k_max 8
_diffrn_reflns_limit_k_min -8
_diffrn_reflns_limit_l_max 12
_diffrn_reflns_limit_l_min -12
_diffrn_reflns_number 8011
_diffrn_reflns_theta_full 25.242
_diffrn_reflns_theta_max 30.558
_diffrn_reflns_theta_min 2.269
_exptl_absorpt_coefficient_mu 11.719
_exptl_absorpt_correction_T_max 0.2636
_exptl_absorpt_correction_T_min 0.0367
_exptl_absorpt_correction_type numerical
_exptl_absorpt_process_details
;
(<i>SADABS</i>; Krause <i>et al.</i>,  2015)
;
_exptl_crystal_colour colourless
_exptl_crystal_density_diffrn 2.944
_exptl_crystal_description block
_exptl_crystal_F_000 208
_exptl_crystal_size_max 0.420
_exptl_crystal_size_mid 0.301
_exptl_crystal_size_min 0.158
_refine_diff_density_max 0.973
_refine_diff_density_min -0.857
_refine_ls_extinction_coef 0.085(5)
_refine_ls_extinction_expression Fc^*^=kFc[1+0.001xFc^2^\l^3^/sin(2\q)]^-1/4^
_refine_ls_extinction_method
;
SHELXL2014 (Sheldrick, 2015)
;
_refine_ls_goodness_of_fit_ref 1.102
_refine_ls_hydrogen_treatment refxyz
_refine_ls_matrix_type full
_refine_ls_number_parameters 71
_refine_ls_number_reflns 1504
_refine_ls_number_restraints 2
_refine_ls_restrained_S_all 1.103
_refine_ls_R_factor_all 0.0247
_refine_ls_R_factor_gt 0.0243
_refine_ls_shift/su_max 0.001
_refine_ls_shift/su_mean 0.000
_refine_ls_structure_factor_coef Fsqd
_refine_ls_weighting_details 'w=1/[\s^2^(Fo^2^)+(0.0324P)^2^+0.2036P] where P=(Fo^2^+2Fc^2^)/3'
_refine_ls_weighting_scheme calc
_refine_ls_wR_factor_gt 0.0609
_refine_ls_wR_factor_ref 0.0613
_reflns_number_gt 1481
_reflns_number_total 1504
_reflns_threshold_expression 'I > 2\s(I)'
_cod_data_source_file wm5535sup1.cif
_cod_data_source_block I
_cod_database_code 2243250
_shelx_space_group_comment
;
The symmetry employed for this shelxl refinement is uniquely defined
by the following loop, which should always be used as a source of
symmetry information in preference to the above space-group names.
They are only intended as comments.
;

loop_
_space_group_symop_operation_xyz
'x, y, z'
'-x, -y, -z'

loop_
_atom_site_type_symbol
_atom_site_label
_atom_site_fract_x
_atom_site_fract_y
_atom_site_fract_z
_atom_site_U_iso_or_equiv
_atom_site_adp_type
_atom_site_calc_flag
_atom_site_occupancy
Sr Sr 0.01493(4) 0.73223(3) 0.16811(2) 0.01372(10) Uani d 1
S S1 0.47043(11) 0.20793(8) 0.16097(5) 0.01113(12) Uani d 1
S S2 0.55500(12) 0.41404(9) 0.31260(6) 0.01678(13) Uani d 1
O O1 0.2582(3) 0.3477(3) 0.06042(17) 0.0163(3) Uani d 1
O O2 0.7385(3) 0.1265(3) 0.07573(19) 0.0178(3) Uani d 1
O O3 0.3580(4) 0.0090(3) 0.23659(19) 0.0221(3) Uani d 1
O O4 -0.0933(5) 0.7998(4) 0.4397(2) 0.0309(4) Uani d 1
H H1 0.024(9) 0.827(8) 0.491(5) 0.046 Uiso d 1
H H2 -0.223(8) 0.774(7) 0.487(4) 0.046 Uiso d 1

loop_
_atom_site_aniso_label
_atom_site_aniso_U_11
_atom_site_aniso_U_22
_atom_site_aniso_U_33
_atom_site_aniso_U_12
_atom_site_aniso_U_13
_atom_site_aniso_U_23
Sr 0.01592(13) 0.01292(12) 0.01266(13) -0.00269(7) -0.00130(7) -0.00167(7)
S1 0.0116(2) 0.0105(2) 0.0117(2) -0.00225(16) -0.00057(16) -0.00182(16)
S2 0.0202(3) 0.0170(2) 0.0145(2) -0.00505(19) -0.00235(19) -0.00465(18)
O1 0.0159(7) 0.0160(7) 0.0168(7) 0.0000(6) -0.0053(6) -0.0030(6)
O2 0.0145(7) 0.0194(7) 0.0188(7) 0.0006(6) 0.0027(6) -0.0057(6)
O3 0.0316(9) 0.0187(7) 0.0191(8) -0.0146(7) -0.0033(7) 0.0023(6)
O4 0.0339(11) 0.0433(11) 0.0187(9) -0.0151(9) 0.0037(8) -0.0071(8)

loop_
_atom_type_symbol
_atom_type_description
_atom_type_scat_dispersion_real
_atom_type_scat_dispersion_imag
_atom_type_scat_source
Sr Sr -1.5307 3.2498 'International Tables Vol C Tables 4.2.6.8 and 6.1.1.4'
S S 0.1246 0.1234 'International Tables Vol C Tables 4.2.6.8 and 6.1.1.4'
O O 0.0106 0.0060 'International Tables Vol C Tables 4.2.6.8 and 6.1.1.4'
H H 0.0000 0.0000 'International Tables Vol C Tables 4.2.6.8 and 6.1.1.4'

loop_
_geom_angle_atom_site_label_1
_geom_angle_atom_site_label_2
_geom_angle_atom_site_label_3
_geom_angle_site_symmetry_1
_geom_angle_site_symmetry_3
_geom_angle
O4 Sr O2 . 1_465 93.29(7)
O4 Sr O2 . 2_665 145.14(6)
O2 Sr O2 1_465 2_665 71.34(6)
O4 Sr O1 . 2_565 138.36(6)
O2 Sr O1 1_465 2_565 75.45(5)
O2 Sr O1 2_665 2_565 69.30(5)
O4 Sr O3 . 1_565 73.47(6)
O2 Sr O3 1_465 1_565 77.99(6)
O2 Sr O3 2_665 1_565 72.79(5)
O1 Sr O3 2_565 1_565 138.90(5)
O4 Sr O1 . . 126.88(7)
O2 Sr O1 1_465 . 139.15(5)
O2 Sr O1 2_665 . 77.29(5)
O1 Sr O1 2_565 . 69.30(5)
O3 Sr O1 1_565 . 116.91(6)
O4 Sr S2 . . 80.16(6)
O2 Sr S2 1_465 . 152.24(4)
O2 Sr S2 2_665 . 98.85(4)
O1 Sr S2 2_565 . 126.47(3)
O3 Sr S2 1_565 . 74.28(4)
O1 Sr S2 . . 57.20(3)
O4 Sr S2 . 1_455 69.28(5)
O2 Sr S2 1_465 1_455 108.83(4)
O2 Sr S2 2_665 1_455 144.82(4)
O1 Sr S2 2_565 1_455 76.67(4)
O3 Sr S2 1_565 1_455 142.38(4)
O1 Sr S2 . 1_455 82.74(4)
S2 Sr S2 . 1_455 94.134(15)
O4 Sr O3 . 1_465 65.98(6)
O2 Sr O3 1_465 1_465 46.05(5)
O2 Sr O3 2_665 1_465 114.88(5)
O1 Sr O3 2_565 1_465 78.38(4)
O3 Sr O3 1_565 1_465 104.37(6)
O1 Sr O3 . 1_465 138.65(4)
S2 Sr O3 . 1_465 144.49(3)
S2 Sr O3 1_455 1_465 64.83(3)
O4 Sr S1 . . 106.66(6)
O2 Sr S1 1_465 . 159.58(4)
O2 Sr S1 2_665 . 89.34(4)
O1 Sr S1 2_565 . 91.84(3)
O3 Sr S1 1_565 . 103.11(4)
O1 Sr S1 . . 23.03(3)
S2 Sr S1 . . 34.737(12)
S2 Sr S1 1_455 . 82.985(14)
O3 Sr S1 1_465 . 147.67(3)
O4 Sr S1 . 1_465 75.63(6)
O2 Sr S1 1_465 1_465 22.40(4)
O2 Sr S1 2_665 1_465 93.64(4)
O1 Sr S1 2_565 1_465 80.94(3)
O3 Sr S1 1_565 1_465 86.26(4)
O1 Sr S1 . 1_465 150.22(3)
S2 Sr S1 . 1_465 152.443(14)
S2 Sr S1 1_455 1_465 89.500(14)
O3 Sr S1 1_465 1_465 24.78(3)
S1 Sr S1 . 1_465 170.625(18)
O4 Sr Sr . 2_575 122.71(6)
O2 Sr Sr 1_465 2_575 35.68(4)
O2 Sr Sr 2_665 2_575 35.66(4)
O1 Sr Sr 2_565 2_575 68.15(3)
O3 Sr Sr 1_565 2_575 71.93(4)
O1 Sr Sr . 2_575 109.27(4)
S2 Sr Sr . 2_575 129.735(12)
S2 Sr Sr 1_455 2_575 134.574(12)
O3 Sr Sr 1_465 2_575 80.32(3)
S1 Sr Sr . 2_575 124.721(11)
S1 Sr Sr 1_465 2_575 58.002(9)
O3 S1 O2 . . 108.96(11)
O3 S1 O1 . . 112.09(10)
O2 S1 O1 . . 109.91(9)
O3 S1 S2 . . 109.49(7)
O2 S1 S2 . . 109.77(7)
O1 S1 S2 . . 106.59(7)
O3 S1 Sr . . 115.97(8)
O2 S1 Sr . . 134.05(7)
O1 S1 Sr . . 43.98(6)
S2 S1 Sr . . 64.00(2)
O3 S1 Sr . 1_645 70.87(8)
O2 S1 Sr . 1_645 41.53(7)
O1 S1 Sr . 1_645 141.36(6)
S2 S1 Sr . 1_645 108.24(2)
Sr S1 Sr . 1_645 170.625(18)
S1 S2 Sr . . 81.26(2)
S1 S2 Sr . 1_655 109.00(2)
Sr S2 Sr . 1_655 94.134(15)
S1 O1 Sr . 2_565 134.66(9)
S1 O1 Sr . . 112.99(8)
Sr O1 Sr 2_565 . 110.70(5)
S1 O2 Sr . 1_645 116.07(9)
S1 O2 Sr . 2_665 134.93(10)
Sr O2 Sr 1_645 2_665 108.66(6)
S1 O3 Sr . 1_545 135.58(10)
S1 O3 Sr . 1_645 84.35(8)
Sr O3 Sr 1_545 1_645 104.37(6)
Sr O4 H1 . . 122(3)
Sr O4 H2 . . 128(3)
H1 O4 H2 . . 109(4)

loop_
_geom_bond_atom_site_label_1
_geom_bond_atom_site_label_2
_geom_bond_site_symmetry_2
_geom_bond_distance
Sr O4 . 2.531(2)
Sr O2 1_465 2.5698(16)
Sr O2 2_665 2.5708(17)
Sr O1 2_565 2.5934(15)
Sr O3 1_565 2.6010(17)
Sr O1 . 2.6226(15)
Sr S2 . 3.1618(6)
Sr S2 1_455 3.2379(6)
Sr O3 1_465 3.305(2)
Sr S1 . 3.4768(5)
Sr S1 1_465 3.4816(5)
Sr Sr 2_575 4.1762(4)
S1 O3 . 1.4663(16)
S1 O2 . 1.4768(16)
S1 O1 . 1.4776(15)
S1 S2 . 2.0044(7)
S1 Sr 1_645 3.4816(5)
S2 Sr 1_655 3.2379(6)
O1 Sr 2_565 2.5934(15)
O2 Sr 1_645 2.5698(16)
O2 Sr 2_665 2.5708(16)
O3 Sr 1_545 2.6010(17)
O3 Sr 1_645 3.305(2)
O4 H1 . 0.78(4)
O4 H2 . 0.76(3)

loop_
_geom_hbond_atom_site_label_D
_geom_hbond_atom_site_label_H
_geom_hbond_atom_site_label_A
_geom_hbond_site_symmetry_A
_geom_hbond_distance_DH
_geom_hbond_distance_HA
_geom_hbond_distance_DA
_geom_hbond_angle_DHA
O4 H2 S2 2_566 0.76(3) 2.62(4) 3.344(2) 163(4)
O4 H1 O4 2_576 0.78(4) 2.42(4) 2.962(4) 128(4)
O4 H1 S2 2_666 0.78(4) 2.84(4) 3.458(2) 138(4)

_cod_database_fobs_code 2243250
